data_8106857
loop_
_publ_author_name
'Xiaojun, Wang'
'Jin, Shaohua'
'Li, Lijie'
'Chen, Shusen'
'Shu, Qinghai'

_publ_section_title
;
 Crystal structure of hexaaquamagnesium(II)
 5,5&#x2032;-bitetrazole-1,1&#x2032;-diolate, C2H12N8O8Mg
;
_journal_issue 1
_journal_name_full 'Zeitschrift f\"ur Kristallographie - New Crystal Structures'
_journal_page_first 305
_journal_page_last 306
_journal_paper_doi 10.1515/ncrs-2015-0155
_journal_volume 231
_journal_year 2016
_chemical_formula_sum 'C2 H12 Mg N8 O8'
_chemical_formula_weight 300.51
_space_group_IT_number 60
_space_group_name_Hall '-P 2n 2ab'
_space_group_name_H-M_alt 'P b c n'
_symmetry_cell_setting orthorhombic
_symmetry_space_group_name_H-M 'P b c n'
_atom_sites_solution_hydrogens geom
_atom_sites_solution_primary direct
_atom_sites_solution_secondary difmap
_cell_angle_alpha 90.00
_cell_angle_beta 90.00
_cell_angle_gamma 90.00
_cell_formula_units_Z 4
_cell_length_a 9.856(8)
_cell_length_b 6.582(5)
_cell_length_c 18.276(13)
_cell_measurement_reflns_used 1069
_cell_measurement_temperature 293(2)
_cell_measurement_theta_max 25.30
_cell_measurement_theta_min 2.91
_cell_volume 1185.6(16)
_computing_structure_refinement 'SHELXL-97 (Sheldrick, 1997)'
_computing_structure_solution 'SHELXS-97 (Sheldrick, 1990)'
_diffrn_ambient_temperature 293(2)
_diffrn_detector_area_resol_mean 0
_diffrn_measured_fraction_theta_full 0.993
_diffrn_measured_fraction_theta_max 0.993
_diffrn_measurement_device_type CCD
_diffrn_measurement_method 'phi and omega scans'
_diffrn_radiation_monochromator graphite
_diffrn_radiation_source 'fine-focus sealed tube'
_diffrn_radiation_type MoK\a
_diffrn_radiation_wavelength 0.71073
_diffrn_reflns_av_R_equivalents 0.0322
_diffrn_reflns_av_sigmaI/netI 0.0187
_diffrn_reflns_limit_h_max 11
_diffrn_reflns_limit_h_min -11
_diffrn_reflns_limit_k_max 7
_diffrn_reflns_limit_k_min -7
_diffrn_reflns_limit_l_max 18
_diffrn_reflns_limit_l_min -21
_diffrn_reflns_number 6720
_diffrn_reflns_theta_full 25.30
_diffrn_reflns_theta_max 25.30
_diffrn_reflns_theta_min 2.23
_diffrn_standards_decay_% 0
_diffrn_standards_interval_count 0
_diffrn_standards_interval_time 0
_diffrn_standards_number 0
_exptl_absorpt_coefficient_mu 0.207
_exptl_absorpt_correction_T_max 0.9599
_exptl_absorpt_correction_T_min 0.9560
_exptl_absorpt_correction_type multi-scan
_exptl_absorpt_process_details sadabs
_exptl_crystal_colour yellow
_exptl_crystal_density_diffrn 1.684
_exptl_crystal_density_method 'not measured'
_exptl_crystal_description block
_exptl_crystal_F_000 624
_exptl_crystal_size_max 0.22
_exptl_crystal_size_mid 0.21
_exptl_crystal_size_min 0.20
_refine_diff_density_max 0.221
_refine_diff_density_min -0.194
_refine_diff_density_rms 0.039
_refine_ls_extinction_method none
_refine_ls_goodness_of_fit_ref 1.093
_refine_ls_hydrogen_treatment mixed
_refine_ls_matrix_type full
_refine_ls_number_parameters 104
_refine_ls_number_reflns 1069
_refine_ls_number_restraints 4
_refine_ls_restrained_S_all 1.094
_refine_ls_R_factor_all 0.0263
_refine_ls_R_factor_gt 0.0245
_refine_ls_shift/su_max 0.000
_refine_ls_shift/su_mean 0.000
_refine_ls_structure_factor_coef Fsqd
_refine_ls_weighting_details 'calc w=1/[\s^2^(Fo^2^)+(0.0336P)^2^+0.4415P] where P=(Fo^2^+2Fc^2^)/3'
_refine_ls_weighting_scheme calc
_refine_ls_wR_factor_gt 0.0682
_refine_ls_wR_factor_ref 0.0693
_reflns_number_gt 1006
_reflns_number_total 1069
_reflns_threshold_expression >2sigma(I)
_cod_data_source_file suppl_ncrs-2015-0155_suppl.cif
_cod_data_source_block ee
_cod_depositor_comments
;
The following automatic conversions were performed:

data item '_exptl_absorpt_correction_type' value 'Multi-scan' was
changed to 'multi-scan' in accordance with the built-in table derived
from the CIF Core dictionary named 'cif_core.dic' version 2.4.5 last
updated on 2014-11-21.

Automatic conversion script
Id: cif_fix_values 8738 2021-04-28 16:35:53Z antanas 
;
_cod_original_sg_symbol_H-M Pbcn
_cod_database_code 8106857

loop_
_symmetry_equiv_pos_as_xyz
'x, y, z'
'-x+1/2, -y+1/2, z+1/2'
'x+1/2, -y+1/2, -z'
'-x, y, -z+1/2'
'-x, -y, -z'
'x-1/2, y-1/2, -z-1/2'
'-x-1/2, y-1/2, z'
'x, -y, z-1/2'

loop_
_atom_site_label
_atom_site_type_symbol
_atom_site_fract_x
_atom_site_fract_y
_atom_site_fract_z
_atom_site_U_iso_or_equiv
_atom_site_adp_type
_atom_site_occupancy
_atom_site_symmetry_multiplicity
_atom_site_calc_flag
_atom_site_refinement_flags
_atom_site_disorder_assembly
_atom_site_disorder_group
Mg1 Mg 0.5000 0.5000 0.0000 0.02027(18) Uani 1 2 d S . .
O1 O 0.13342(9) 0.48896(15) 0.12961(5) 0.0270(2) Uani 1 1 d . . .
N1 N 0.15960(11) 0.44689(17) 0.19903(6) 0.0217(3) Uani 1 1 d . . .
C1 C 0.07278(13) 0.4107(2) 0.25399(6) 0.0213(3) Uani 1 1 d . . .
O2 O 0.36979(10) 0.28679(18) -0.04222(5) 0.0359(3) Uani 1 1 d D . .
H2B H 0.375(2) 0.228(3) -0.0866(7) 0.065(6) Uiso 1 1 d D . .
H2A H 0.2943(15) 0.240(3) -0.0185(11) 0.072(7) Uiso 1 1 d D . .
N2 N 0.28618(11) 0.43594(19) 0.22467(7) 0.0284(3) Uani 1 1 d . . .
O3 O 0.66033(9) 0.35242(15) -0.05152(5) 0.0266(2) Uani 1 1 d D . .
H3B H 0.638(2) 0.235(2) -0.0751(10) 0.056(6) Uiso 1 1 d D . .
H3A H 0.7182(16) 0.420(3) -0.0812(9) 0.054(6) Uiso 1 1 d D . .
N3 N 0.27472(11) 0.3933(2) 0.29442(6) 0.0300(3) Uani 1 1 d . . .
O4 O 0.53225(10) 0.31806(16) 0.09056(5) 0.0326(3) Uani 1 1 d . . .
H4A H 0.4847 0.2164 0.1055 0.049 Uiso 1 1 d R . .
H4B H 0.5749 0.3453 0.1302 0.049 Uiso 1 1 d R . .
N4 N 0.14412(12) 0.37738(19) 0.31440(6) 0.0269(3) Uani 1 1 d . . .

loop_
_atom_site_aniso_label
_atom_site_aniso_U_11
_atom_site_aniso_U_22
_atom_site_aniso_U_33
_atom_site_aniso_U_23
_atom_site_aniso_U_13
_atom_site_aniso_U_12
Mg1 0.0187(3) 0.0255(3) 0.0166(3) -0.0007(2) 0.0003(2) -0.0022(2)
O1 0.0300(5) 0.0341(5) 0.0169(5) 0.0038(4) 0.0024(4) 0.0022(4)
N1 0.0227(5) 0.0244(6) 0.0180(5) 0.0003(4) 0.0009(4) 0.0013(5)
C1 0.0237(7) 0.0227(7) 0.0174(6) -0.0004(5) 0.0012(5) 0.0002(5)
O2 0.0335(6) 0.0493(7) 0.0247(5) -0.0110(5) 0.0053(4) -0.0188(5)
N2 0.0223(6) 0.0342(7) 0.0286(6) 0.0004(5) -0.0002(5) 0.0010(5)
O3 0.0253(5) 0.0300(5) 0.0246(5) -0.0012(4) 0.0055(4) -0.0014(4)
N3 0.0253(6) 0.0379(7) 0.0269(6) 0.0009(5) -0.0036(5) 0.0014(5)
O4 0.0350(5) 0.0402(6) 0.0227(5) 0.0098(4) -0.0072(4) -0.0108(5)
N4 0.0266(6) 0.0340(7) 0.0201(6) 0.0021(5) -0.0023(4) 0.0003(5)

loop_
_atom_type_symbol
_atom_type_description
_atom_type_scat_dispersion_real
_atom_type_scat_dispersion_imag
_atom_type_scat_source
C C 0.0033 0.0016 'International Tables Vol C Tables 4.2.6.8 and 6.1.1.4'
H H 0.0000 0.0000 'International Tables Vol C Tables 4.2.6.8 and 6.1.1.4'
Mg Mg 0.0486 0.0363 'International Tables Vol C Tables 4.2.6.8 and 6.1.1.4'
N N 0.0061 0.0033 'International Tables Vol C Tables 4.2.6.8 and 6.1.1.4'
O O 0.0106 0.0060 'International Tables Vol C Tables 4.2.6.8 and 6.1.1.4'

loop_
_geom_angle_atom_site_label_1
_geom_angle_atom_site_label_2
_geom_angle_atom_site_label_3
_geom_angle
_geom_angle_site_symmetry_1
_geom_angle_site_symmetry_3
O2 Mg1 O2 180.00(5) 5_665 .
O2 Mg1 O4 89.94(6) 5_665 .
O2 Mg1 O4 90.06(6) . .
O2 Mg1 O4 90.06(6) 5_665 5_665
O2 Mg1 O4 89.94(6) . 5_665
O4 Mg1 O4 180.00(5) . 5_665
O2 Mg1 O3 89.17(7) 5_665 5_665
O2 Mg1 O3 90.83(7) . 5_665
O4 Mg1 O3 91.43(6) . 5_665
O4 Mg1 O3 88.57(6) 5_665 5_665
O2 Mg1 O3 90.83(7) 5_665 .
O2 Mg1 O3 89.17(7) . .
O4 Mg1 O3 88.57(6) . .
O4 Mg1 O3 91.43(6) 5_665 .
O3 Mg1 O3 180.00(6) 5_665 .
O1 N1 N2 122.00(10) . .
O1 N1 C1 129.09(12) . .
N2 N1 C1 108.90(12) . .
N4 C1 N1 108.32(13) . .
N4 C1 C1 127.68(14) . 4
N1 C1 C1 123.99(14) . 4
Mg1 O2 H2B 126.9(14) . .
Mg1 O2 H2A 124.1(14) . .
H2B O2 H2A 109(2) . .
N3 N2 N1 105.82(10) . .
Mg1 O3 H3B 115.4(13) . .
Mg1 O3 H3A 121.4(13) . .
H3B O3 H3A 106.5(18) . .
N2 N3 N4 111.36(10) . .
Mg1 O4 H4A 128.3 . .
Mg1 O4 H4B 129.1 . .
H4A O4 H4B 99.3 . .
C1 N4 N3 105.60(11) . .

loop_
_geom_bond_atom_site_label_1
_geom_bond_atom_site_label_2
_geom_bond_distance
_geom_bond_site_symmetry_2
Mg1 O2 2.0522(14) 5_665
Mg1 O2 2.0522(14) .
Mg1 O4 2.0675(14) .
Mg1 O4 2.0675(14) 5_665
Mg1 O3 2.0802(14) 5_665
Mg1 O3 2.0802(14) .
O1 N1 1.3240(17) .
N1 N2 1.3346(18) .
N1 C1 1.3409(18) .
C1 N4 1.3272(18) .
C1 C1 1.442(3) 4
O2 H2B 0.902(10) .
O2 H2A 0.913(10) .
N2 N3 1.3100(19) .
O3 H3B 0.913(10) .
O3 H3A 0.904(10) .
N3 N4 1.3421(19) .
O4 H4A 0.8613 .
O4 H4B 0.8567 .

loop_
_geom_torsion_atom_site_label_1
_geom_torsion_atom_site_label_2
_geom_torsion_atom_site_label_3
_geom_torsion_atom_site_label_4
_geom_torsion
_geom_torsion_site_symmetry_1
_geom_torsion_site_symmetry_2
_geom_torsion_site_symmetry_3
_geom_torsion_site_symmetry_4
O1 N1 C1 N4 -179.42(12) . . . .
N2 N1 C1 N4 0.17(15) . . . .
O1 N1 C1 C1 0.30(17) . . . 4
N2 N1 C1 C1 179.89(7) . . . 4
O1 N1 N2 N3 179.69(11) . . . .
C1 N1 N2 N3 0.07(14) . . . .
N1 N2 N3 N4 -0.28(15) . . . .
N1 C1 N4 N3 -0.33(15) . . . .
C1 C1 N4 N3 179.97(8) 4 . . .
N2 N3 N4 C1 0.39(16) . . . .
